data_7242383
loop_
_publ_author_name
'Zhan, Cai-Hong'
'Huang, Dan-Ping'
'Wang, Yu'
'Mao, Wei-Tao'
'Wang, Xiao-Juan'
'Jiang, Zhan-Guo'
'Feng, Yun-Long'

_publ_section_title
;
 Four anionic Ln-MOFs for remarkable separation of C2H2--CH4/CO2--CH4 and
 highly sensitive sensing of nitrobenzene
;
_journal_issue 15
_journal_name_full CrystEngComm
_journal_page_first 2788
_journal_page_last 2792
_journal_paper_doi 10.1039/D1CE00235J
_journal_volume 23
_journal_year 2021
_chemical_formula_sum 'C52 H25 Ho3 N9 O20'
_chemical_formula_weight 1590.60
_space_group_crystal_system monoclinic
_space_group_IT_number 12
_space_group_name_Hall '-C 2y'
_space_group_name_H-M_alt 'C 1 2/m 1'
_atom_sites_solution_hydrogens mixed
_audit_creation_method SHELXL-2014/7
_audit_update_record
;
2021-02-16 deposited with the CCDC.	2021-03-10 downloaded from the CCDC.
;
_cell_angle_alpha 90
_cell_angle_beta 101.195(5)
_cell_angle_gamma 90
_cell_formula_units_Z 4
_cell_length_a 19.0512(16)
_cell_length_b 28.4046(16)
_cell_length_c 15.4074(10)
_cell_measurement_reflns_used 287
_cell_measurement_temperature 296(2)
_cell_measurement_theta_max 27.46
_cell_measurement_theta_min 2.39
_cell_volume 8178.9(10)
_computing_structure_refinement 'SHELXL-2014/7 (Sheldrick, 2014)'
_diffrn_ambient_temperature 296(2)
_diffrn_measured_fraction_theta_full 1.000
_diffrn_measured_fraction_theta_max 0.990
_diffrn_measurement_device_type bruke
_diffrn_radiation_type MoK\a
_diffrn_radiation_wavelength 0.71073
_diffrn_reflns_av_R_equivalents 0.1420
_diffrn_reflns_av_unetI/netI 0.0768
_diffrn_reflns_Laue_measured_fraction_full 1.000
_diffrn_reflns_Laue_measured_fraction_max 0.990
_diffrn_reflns_limit_h_max 24
_diffrn_reflns_limit_h_min -24
_diffrn_reflns_limit_k_max 36
_diffrn_reflns_limit_k_min -36
_diffrn_reflns_limit_l_max 20
_diffrn_reflns_limit_l_min -20
_diffrn_reflns_number 133145
_diffrn_reflns_point_group_measured_fraction_full 1.000
_diffrn_reflns_point_group_measured_fraction_max 0.990
_diffrn_reflns_theta_full 25.242
_diffrn_reflns_theta_max 27.697
_diffrn_reflns_theta_min 1.304
_exptl_absorpt_coefficient_mu 2.965
_exptl_crystal_density_diffrn 1.292
_exptl_crystal_description block
_exptl_crystal_F_000 4272
_exptl_crystal_size_max 0.200
_exptl_crystal_size_mid 0.130
_exptl_crystal_size_min 0.120
_refine_diff_density_max 2.640
_refine_diff_density_min -3.784
_refine_diff_density_rms 0.252
_refine_ls_extinction_method none
_refine_ls_goodness_of_fit_ref 1.039
_refine_ls_hydrogen_treatment constr
_refine_ls_matrix_type full
_refine_ls_number_parameters 360
_refine_ls_number_reflns 9693
_refine_ls_number_restraints 78
_refine_ls_restrained_S_all 1.042
_refine_ls_R_factor_all 0.1099
_refine_ls_R_factor_gt 0.0823
_refine_ls_shift/su_max 0.001
_refine_ls_shift/su_mean 0.000
_refine_ls_structure_factor_coef Fsqd
_refine_ls_weighting_details 'w=1/[\s^2^(Fo^2^)+(0.1538P)^2^] where P=(Fo^2^+2Fc^2^)/3'
_refine_ls_weighting_scheme calc
_refine_ls_wR_factor_gt 0.2078
_refine_ls_wR_factor_ref 0.2267
_reflns_Friedel_coverage 0.000
_reflns_number_gt 7844
_reflns_number_total 9693
_reflns_threshold_expression 'I > 2\s(I)'
_cod_data_source_file d1ce00235j2.cif
_cod_data_source_block dpm_CCDC3
_cod_depositor_comments 'Adding full bibliography for 7242380--7242383.cif.'
_cod_original_sg_symbol_H-M 'C 2/m'
_cod_database_code 7242383
_shelx_shelxl_version_number 2014/7
_shelx_space_group_comment
;
The symmetry employed for this shelxl refinement is uniquely defined
by the following loop, which should always be used as a source of
symmetry information in preference to the above space-group names.
They are only intended as comments.
;
_shelx_estimated_absorpt_t_min 0.589
_shelx_estimated_absorpt_t_max 0.717

loop_
_space_group_symop_operation_xyz
'x, y, z'
'-x, y, -z'
'x+1/2, y+1/2, z'
'-x+1/2, y+1/2, -z'
'-x, -y, -z'
'x, -y, z'
'-x+1/2, -y+1/2, -z'
'x+1/2, -y+1/2, z'

loop_
_atom_site_label
_atom_site_type_symbol
_atom_site_fract_x
_atom_site_fract_y
_atom_site_fract_z
_atom_site_U_iso_or_equiv
_atom_site_adp_type
_atom_site_occupancy
_atom_site_site_symmetry_order
_atom_site_calc_flag
_atom_site_refinement_flags_posn
_atom_site_refinement_flags_adp
_atom_site_refinement_flags_occupancy
_atom_site_disorder_assembly
_atom_site_disorder_group
Ho1 Ho 0.5000 0.35688(2) 0.0000 0.01742(17) Uani 1 2 d S T P . .
Ho2 Ho 0.32364(2) 0.29771(2) 0.05039(3) 0.01992(15) Uani 1 1 d . . . . .
O1 O 0.2610(4) 0.3031(2) 0.1711(4) 0.0308(16) Uani 1 1 d . . . . .
O2 O 0.2130(4) 0.2505(2) 0.0741(4) 0.0297(16) Uani 1 1 d . . . . .
O3 O -0.0435(3) 0.2059(2) 0.0716(4) 0.0233(14) Uani 1 1 d . . . . .
O4 O -0.0863(4) 0.2154(3) 0.1930(5) 0.044(2) Uani 1 1 d . . . . .
O5 O 0.3705(3) 0.3381(2) 0.9326(4) 0.0275(14) Uani 1 1 d . . . . .
O6 O 0.4391(4) 0.3699(3) 0.8507(4) 0.0349(17) Uani 1 1 d . . . . .
O7 O 0.3500(4) 0.3743(2) 0.0985(4) 0.0261(14) Uani 1 1 d . . . . .
O8 O 0.4343(3) 0.4140(2) 0.0463(5) 0.0373(18) Uani 1 1 d . . . . .
O9 O -0.1444(9) 0.7127(5) 0.0764(14) 0.0332(14) Uani 0.5 1 d D . P . .
O10 O -0.2236(9) 0.6619(6) 0.0123(16) 0.0332(14) Uani 0.5 1 d D . P . .
N1 N 0.1822(7) 0.3003(7) 0.4700(8) 0.111(4) Uani 1 1 d . . . . .
H1A H 0.2209 0.3072 0.4520 0.134 Uiso 1 1 calc R U . . .
N2 N 0.0709(7) 0.2838(7) 0.4719(8) 0.111(4) Uani 1 1 d . . . . .
N3 N 0.1029(7) 0.2962(7) 0.5549(8) 0.111(4) Uani 1 1 d . . . . .
N4 N 0.1227(7) 0.5386(5) 0.1218(10) 0.086(4) Uani 1 1 d . U . . .
H4B H 0.1365 0.5674 0.1210 0.103 Uiso 0.5 1 calc R U P A 1
N5 N 0.0552(9) 0.5227(3) 0.1245(11) 0.108(6) Uani 0.5 1 d D U P B .
C1 C 0.1501(5) 0.2691(3) 0.1908(5) 0.0207(18) Uani 1 1 d . . . . .
C2 C 0.0848(4) 0.2512(3) 0.1484(6) 0.0214(19) Uani 1 1 d . . . . .
H2A H 0.0769 0.2450 0.0880 0.026 Uiso 1 1 calc R U . . .
C3 C 0.0310(5) 0.2424(4) 0.1956(6) 0.031(2) Uani 1 1 d . . . . .
C4 C 0.0434(6) 0.2536(4) 0.2861(6) 0.041(3) Uani 1 1 d . . . . .
H4A H 0.0080 0.2474 0.3184 0.049 Uiso 1 1 calc R U . . .
C5 C 0.1078(6) 0.2740(5) 0.3285(6) 0.042(3) Uani 1 1 d . . . . .
C6 C 0.1612(5) 0.2801(4) 0.2805(6) 0.035(2) Uani 1 1 d . . . . .
H6A H 0.2054 0.2918 0.3086 0.042 Uiso 1 1 calc R U . . .
C7 C 0.1219(7) 0.2839(6) 0.4218(8) 0.057(4) Uani 1 1 d . . . . .
C8 C 0.1704(7) 0.3039(6) 0.5518(8) 0.067(5) Uani 1 1 d . . . . .
C9 C 0.2219(6) 0.3213(5) 0.6293(7) 0.048(3) Uani 1 1 d . . . . .
C10 C 0.2051(6) 0.3186(5) 0.7105(7) 0.051(3) Uani 1 1 d . . . . .
H10A H 0.1600 0.3079 0.7159 0.061 Uiso 1 1 calc R U . . .
C11 C 0.2546(6) 0.3317(4) 0.7872(6) 0.039(3) Uani 1 1 d . . . . .
H11A H 0.2417 0.3318 0.8424 0.047 Uiso 1 1 calc R U . . .
C12 C 0.3244(5) 0.3448(4) 0.7782(6) 0.033(2) Uani 1 1 d . . . . .
C13 C 0.3403(6) 0.3466(5) 0.6942(7) 0.048(3) Uani 1 1 d . . . . .
H13A H 0.3862 0.3550 0.6879 0.058 Uiso 1 1 calc R U . . .
C14 C 0.2896(6) 0.3361(6) 0.6198(7) 0.056(4) Uani 1 1 d . . . . .
H14A H 0.3006 0.3389 0.5638 0.067 Uiso 1 1 calc R U . . .
C15 C 0.2104(5) 0.2746(3) 0.1423(6) 0.025(2) Uani 1 1 d . . . . .
C16 C -0.0369(5) 0.2206(4) 0.1527(7) 0.032(2) Uani 1 1 d . . . . .
C17 C 0.3799(5) 0.3517(3) 0.8583(6) 0.026(2) Uani 1 1 d . . . . .
C18 C 0.3755(7) 0.5000 0.0822(9) 0.025(3) Uani 1 2 d S T P . .
H18A H 0.4213 0.5000 0.0695 0.030 Uiso 1 2 calc R U P . .
C19 C 0.3417(5) 0.4573(3) 0.0917(6) 0.025(2) Uani 1 1 d . . . . .
C20 C 0.2733(5) 0.4574(3) 0.1067(8) 0.036(2) Uani 1 1 d . . . . .
H20A H 0.2507 0.4291 0.1142 0.044 Uiso 1 1 calc R U . . .
C21 C 0.2370(7) 0.5000 0.1109(11) 0.032(3) Uani 1 2 d S T P . .
C22 C 0.1623(13) 0.5000 0.1208(18) 0.086(4) Uani 1 2 d S TU P B .
C23 C 0.0552(9) 0.5227(3) 0.1245(11) 0.108(6) Uani 0.5 1 d . U P B 1
C24 C 0.0017(4) 0.5714(2) 0.1039(5) 0.050(4) Uani 0.5 1 d G U P . .
C25 C 0.0205(4) 0.6191(3) 0.1058(6) 0.050(4) Uani 0.5 1 d G U P B .
H25A H 0.0685 0.6278 0.1174 0.060 Uiso 0.5 1 calc R U P . .
C26 C -0.0325(5) 0.6538(3) 0.0902(7) 0.044(5) Uani 0.5 1 d G U P B .
H26A H -0.0199 0.6854 0.0914 0.053 Uiso 0.5 1 calc R U P . .
C27 C -0.1044(5) 0.6407(3) 0.0727(6) 0.033(5) Uani 0.5 1 d G U P B .
C28 C -0.1232(4) 0.5929(3) 0.0709(6) 0.034(5) Uani 0.5 1 d G U P B .
H28A H -0.1712 0.5843 0.0593 0.041 Uiso 0.5 1 calc R U P . .
C29 C -0.0702(4) 0.5583(3) 0.0865(5) 0.029(2) Uani 0.5 1 d G U P B .
H29A H -0.0828 0.5266 0.0852 0.035 Uiso 0.5 1 calc R U P . .
C30 C 0.3776(4) 0.4106(2) 0.0782(6) 0.027(2) Uani 1 1 d G . . B .
C31 C -0.1631(6) 0.6714(3) 0.0516(7) 0.029(2) Uani 0.5 1 d DG U P B .
O11 O 0.3650(6) 0.2201(4) 0.0756(10) 0.0332(14) Uani 0.5 1 d DG . P B 2
C32 C 0.3449(6) 0.1796(4) 0.0471(12) 0.029(2) Uani 0.5 1 d DG U P B 2
H32A H 0.3822 0.1569 0.0468 0.035 Uiso 0.5 1 d R U P B 2
O12 O 0.2818(6) 0.1653(4) 0.0189(14) 0.0332(14) Uani 0.5 1 d DG . P B 2

loop_
_atom_site_aniso_label
_atom_site_aniso_U_11
_atom_site_aniso_U_22
_atom_site_aniso_U_33
_atom_site_aniso_U_23
_atom_site_aniso_U_13
_atom_site_aniso_U_12
Ho1 0.0107(3) 0.0201(3) 0.0238(3) 0.000 0.0092(2) 0.000
Ho2 0.0130(2) 0.0252(2) 0.0238(2) -0.00412(16) 0.00894(16) -0.00524(16)
O1 0.021(4) 0.043(4) 0.033(4) -0.007(3) 0.019(3) -0.012(3)
O2 0.029(4) 0.032(4) 0.037(4) -0.009(3) 0.029(3) -0.012(3)
O3 0.011(3) 0.028(3) 0.032(3) -0.005(3) 0.009(3) 0.003(2)
O4 0.023(4) 0.077(6) 0.036(4) -0.013(4) 0.016(3) -0.021(4)
O5 0.026(4) 0.030(3) 0.028(3) 0.004(3) 0.008(3) -0.005(3)
O6 0.029(4) 0.046(4) 0.029(3) 0.007(3) 0.007(3) -0.010(3)
O7 0.030(4) 0.013(3) 0.037(4) 0.000(3) 0.010(3) -0.001(3)
O8 0.011(3) 0.035(4) 0.069(5) -0.015(4) 0.014(3) -0.001(3)
O9 0.018(3) 0.034(3) 0.044(3) -0.005(3) -0.003(3) -0.008(3)
O10 0.018(3) 0.034(3) 0.044(3) -0.005(3) -0.003(3) -0.008(3)
N1 0.048(4) 0.250(12) 0.042(4) -0.058(5) 0.025(3) -0.062(6)
N2 0.048(4) 0.250(12) 0.042(4) -0.058(5) 0.025(3) -0.062(6)
N3 0.048(4) 0.250(12) 0.042(4) -0.058(5) 0.025(3) -0.062(6)
N4 0.061(6) 0.083(6) 0.116(6) -0.026(5) 0.025(5) 0.007(5)
N5 0.084(8) 0.129(9) 0.116(8) -0.022(6) 0.030(6) 0.012(6)
C1 0.016(4) 0.030(5) 0.020(4) -0.006(4) 0.014(3) -0.003(4)
C2 0.010(4) 0.032(5) 0.024(4) -0.006(4) 0.006(3) -0.007(3)
C3 0.023(5) 0.043(6) 0.033(5) -0.013(4) 0.017(4) -0.009(4)
C4 0.032(6) 0.066(8) 0.029(5) -0.014(5) 0.016(4) -0.022(5)
C5 0.028(6) 0.079(9) 0.023(5) -0.015(5) 0.014(4) -0.017(6)
C6 0.023(5) 0.057(7) 0.027(5) -0.015(5) 0.011(4) -0.014(5)
C7 0.040(7) 0.106(11) 0.034(6) -0.019(6) 0.025(5) -0.037(7)
C8 0.040(8) 0.134(14) 0.027(6) -0.025(7) 0.009(5) -0.022(8)
C9 0.030(6) 0.081(9) 0.031(5) -0.001(6) 0.003(5) -0.006(6)
C10 0.022(6) 0.100(10) 0.032(6) -0.014(6) 0.010(4) -0.004(6)
C11 0.033(6) 0.062(8) 0.025(5) -0.006(5) 0.014(4) 0.004(5)
C12 0.028(6) 0.048(6) 0.025(5) 0.005(4) 0.006(4) 0.007(5)
C13 0.030(6) 0.073(9) 0.043(6) 0.001(6) 0.011(5) -0.004(6)
C14 0.033(7) 0.111(12) 0.023(5) -0.005(6) 0.007(5) -0.015(7)
C15 0.015(5) 0.032(5) 0.029(5) -0.005(4) 0.009(4) 0.004(4)
C16 0.026(5) 0.038(6) 0.036(5) -0.025(4) 0.015(4) -0.020(4)
C17 0.034(6) 0.021(4) 0.026(5) 0.007(4) 0.012(4) -0.001(4)
C18 0.012(6) 0.028(7) 0.038(7) 0.000 0.013(5) 0.000
C19 0.009(4) 0.021(5) 0.045(5) 0.000(4) 0.004(4) 0.000(3)
C20 0.021(5) 0.023(5) 0.067(7) 0.006(5) 0.014(5) -0.011(4)
C21 0.010(6) 0.023(7) 0.065(10) 0.000 0.014(6) 0.000
C22 0.061(6) 0.083(6) 0.116(6) -0.026(5) 0.025(5) 0.007(5)
C23 0.084(8) 0.129(9) 0.116(8) -0.022(6) 0.030(6) 0.012(6)
C24 0.041(6) 0.042(6) 0.066(7) 0.001(6) 0.010(5) 0.010(5)
C25 0.041(6) 0.042(6) 0.066(7) 0.001(6) 0.010(5) 0.010(5)
C26 0.031(8) 0.037(8) 0.063(9) -0.005(7) 0.008(7) 0.003(7)
C27 0.028(8) 0.026(7) 0.045(8) -0.012(7) 0.006(7) 0.010(6)
C28 0.020(7) 0.033(8) 0.050(8) -0.001(7) 0.009(7) 0.003(7)
C29 0.026(4) 0.016(4) 0.045(4) 0.007(3) 0.005(3) -0.013(3)
C30 0.022(5) 0.018(4) 0.039(5) -0.006(4) 0.003(4) 0.001(4)
C31 0.026(4) 0.016(4) 0.045(4) 0.007(3) 0.005(3) -0.013(3)
O11 0.018(3) 0.034(3) 0.044(3) -0.005(3) -0.003(3) -0.008(3)
C32 0.026(4) 0.016(4) 0.045(4) 0.007(3) 0.005(3) -0.013(3)
O12 0.018(3) 0.034(3) 0.044(3) -0.005(3) -0.003(3) -0.008(3)

loop_
_atom_type_symbol
_atom_type_description
_atom_type_scat_dispersion_real
_atom_type_scat_dispersion_imag
_atom_type_scat_source
C C 0.0033 0.0016 'International Tables Vol C Tables 4.2.6.8 and 6.1.1.4'
H H 0.0000 0.0000 'International Tables Vol C Tables 4.2.6.8 and 6.1.1.4'
N N 0.0061 0.0033 'International Tables Vol C Tables 4.2.6.8 and 6.1.1.4'
O O 0.0106 0.0060 'International Tables Vol C Tables 4.2.6.8 and 6.1.1.4'
Ho Ho -0.2175 4.6783 'International Tables Vol C Tables 4.2.6.8 and 6.1.1.4'

loop_
_geom_angle_atom_site_label_1
_geom_angle_atom_site_label_2
_geom_angle_atom_site_label_3
_geom_angle
_geom_angle_site_symmetry_1
_geom_angle_site_symmetry_3
_geom_angle_publ_flag
O8 Ho1 O8 87.6(4) . 2_655 ?
O8 Ho1 O3 166.6(2) . 7 ?
O8 Ho1 O3 97.5(2) 2_655 7 ?
O8 Ho1 O3 97.5(2) . 8 ?
O8 Ho1 O3 166.6(2) 2_655 8 ?
O3 Ho1 O3 80.2(3) 7 8 ?
O8 Ho1 O6 77.3(3) . 2_656 ?
O8 Ho1 O6 89.9(3) 2_655 2_656 ?
O3 Ho1 O6 114.9(2) 7 2_656 ?
O3 Ho1 O6 79.3(2) 8 2_656 ?
O8 Ho1 O6 89.9(3) . 1_554 ?
O8 Ho1 O6 77.3(3) 2_655 1_554 ?
O3 Ho1 O6 79.3(2) 7 1_554 ?
O3 Ho1 O6 114.9(2) 8 1_554 ?
O6 Ho1 O6 162.2(4) 2_656 1_554 ?
O8 Ho1 O5 74.0(2) . 1_554 ?
O8 Ho1 O5 125.3(2) 2_655 1_554 ?
O3 Ho1 O5 93.0(2) 7 1_554 ?
O3 Ho1 O5 68.1(2) 8 1_554 ?
O6 Ho1 O5 132.5(2) 2_656 1_554 ?
O6 Ho1 O5 52.3(2) 1_554 1_554 ?
O8 Ho1 O5 125.3(2) . 2_656 ?
O8 Ho1 O5 74.0(2) 2_655 2_656 ?
O3 Ho1 O5 68.1(2) 7 2_656 ?
O3 Ho1 O5 93.0(2) 8 2_656 ?
O6 Ho1 O5 52.3(2) 2_656 2_656 ?
O6 Ho1 O5 132.5(2) 1_554 2_656 ?
O5 Ho1 O5 155.8(3) 1_554 2_656 ?
O8 Ho1 C17 82.3(3) . 1_554 ?
O8 Ho1 C17 102.0(3) 2_655 1_554 ?
O3 Ho1 C17 84.5(2) 7 1_554 ?
O3 Ho1 C17 90.9(2) 8 1_554 ?
O6 Ho1 C17 155.9(3) 2_656 1_554 ?
O6 Ho1 C17 26.2(2) 1_554 1_554 ?
O5 Ho1 C17 26.1(2) 1_554 1_554 ?
O5 Ho1 C17 151.2(2) 2_656 1_554 ?
O8 Ho1 C17 102.0(3) . 2_656 ?
O8 Ho1 C17 82.3(3) 2_655 2_656 ?
O3 Ho1 C17 90.9(2) 7 2_656 ?
O3 Ho1 C17 84.5(2) 8 2_656 ?
O6 Ho1 C17 26.2(2) 2_656 2_656 ?
O6 Ho1 C17 155.9(3) 1_554 2_656 ?
O5 Ho1 C17 151.2(2) 1_554 2_656 ?
O5 Ho1 C17 26.1(2) 2_656 2_656 ?
C17 Ho1 C17 174.0(4) 1_554 2_656 ?
O8 Ho1 Ho2 72.46(17) . . ?
O8 Ho1 Ho2 155.91(17) 2_655 . ?
O3 Ho1 Ho2 99.24(15) 7 . ?
O3 Ho1 Ho2 36.02(15) 8 . ?
O6 Ho1 Ho2 98.55(18) 2_656 . ?
O6 Ho1 Ho2 88.98(16) 1_554 . ?
O5 Ho1 Ho2 36.76(14) 1_554 . ?
O5 Ho1 Ho2 128.57(15) 2_656 . ?
C17 Ho1 Ho2 62.75(18) 1_554 . ?
C17 Ho1 Ho2 114.45(19) 2_656 . ?
O8 Ho1 Ho2 155.91(17) . 2_655 ?
O8 Ho1 Ho2 72.47(17) 2_655 2_655 ?
O3 Ho1 Ho2 36.02(15) 7 2_655 ?
O3 Ho1 Ho2 99.24(15) 8 2_655 ?
O6 Ho1 Ho2 88.99(16) 2_656 2_655 ?
O6 Ho1 Ho2 98.55(18) 1_554 2_655 ?
O5 Ho1 Ho2 128.57(15) 1_554 2_655 ?
O5 Ho1 Ho2 36.76(14) 2_656 2_655 ?
C17 Ho1 Ho2 114.45(19) 1_554 2_655 ?
C17 Ho1 Ho2 62.75(18) 2_656 2_655 ?
Ho2 Ho1 Ho2 129.857(19) . 2_655 ?
O10 Ho2 O7 77.0(4) 5_565 . ?
O10 Ho2 O12 3.7(5) 5_565 7 ?
O7 Ho2 O12 80.6(2) . 7 ?
O10 Ho2 O11 140.4(6) 5_565 . ?
O7 Ho2 O11 141.5(3) . . ?
O12 Ho2 O11 136.9(3) 7 . ?
O10 Ho2 O2 81.7(5) 5_565 7 ?
O7 Ho2 O2 144.9(2) . 7 ?
O12 Ho2 O2 78.2(3) 7 7 ?
O11 Ho2 O2 68.0(4) . 7 ?
O10 Ho2 O1 78.2(6) 5_565 . ?
O7 Ho2 O1 78.6(2) . . ?
O12 Ho2 O1 79.2(3) 7 . ?
O11 Ho2 O1 97.6(4) . . ?
O2 Ho2 O1 123.7(2) 7 . ?
O10 Ho2 O5 81.1(6) 5_565 1_554 ?
O7 Ho2 O5 73.2(2) . 1_554 ?
O12 Ho2 O5 81.7(3) 7 1_554 ?
O11 Ho2 O5 113.7(4) . 1_554 ?
O2 Ho2 O5 76.2(2) 7 1_554 ?
O1 Ho2 O5 148.1(2) . 1_554 ?
O10 Ho2 O3 145.5(5) 5_565 8 ?
O7 Ho2 O3 81.1(2) . 8 ?
O12 Ho2 O3 147.2(3) 7 8 ?
O11 Ho2 O3 68.8(3) . 8 ?
O2 Ho2 O3 102.5(2) 7 8 ?
O1 Ho2 O3 123.1(2) . 8 ?
O5 Ho2 O3 67.1(2) 1_554 8 ?
O10 Ho2 O9 135.5(5) 5_565 3_545 ?
O7 Ho2 O9 145.3(4) . 3_545 ?
O12 Ho2 O9 132.0(4) 7 3_545 ?
O11 Ho2 O9 5.4(6) . 3_545 ?
O2 Ho2 O9 66.0(5) 7 3_545 ?
O1 Ho2 O9 94.6(5) . 3_545 ?
O5 Ho2 O9 117.2(5) 1_554 3_545 ?
O3 Ho2 O9 74.3(4) 8 3_545 ?
O10 Ho2 O4 144.3(6) 5_565 8 ?
O7 Ho2 O4 78.1(3) . 8 ?
O12 Ho2 O4 147.0(3) 7 8 ?
O11 Ho2 O4 64.6(4) . 8 ?
O2 Ho2 O4 131.7(3) 7 8 ?
O1 Ho2 O4 72.1(2) . 8 ?
O5 Ho2 O4 115.2(2) 1_554 8 ?
O3 Ho2 O4 51.8(2) 8 8 ?
O9 Ho2 O4 67.5(5) 3_545 8 ?
O10 Ho2 O2 71.5(5) 5_565 . ?
O7 Ho2 O2 125.0(2) . . ?
O12 Ho2 O2 69.2(3) 7 . ?
O11 Ho2 O2 75.3(3) . . ?
O2 Ho2 O2 72.0(2) 7 . ?
O1 Ho2 O2 51.8(2) . . ?
O5 Ho2 O2 140.4(2) 1_554 . ?
O3 Ho2 O2 142.8(2) 8 . ?
O9 Ho2 O2 69.9(4) 3_545 . ?
O4 Ho2 O2 103.6(2) 8 . ?
O10 Ho2 C16 159.7(5) 5_565 8 ?
O7 Ho2 C16 82.8(3) . 8 ?
O12 Ho2 C16 163.4(3) 7 8 ?
O11 Ho2 C16 59.5(4) . 8 ?
O2 Ho2 C16 116.2(3) 7 8 ?
O1 Ho2 C16 97.6(3) . 8 ?
O5 Ho2 C16 93.5(2) 1_554 8 ?
O3 Ho2 C16 27.0(2) 8 8 ?
O9 Ho2 C16 64.2(4) 3_545 8 ?
O4 Ho2 C16 25.5(2) 8 8 ?
O2 Ho2 C16 121.6(3) . 8 ?
C15 O1 Ho2 98.4(5) . . ?
C15 O2 Ho2 160.3(6) . 7 ?
C15 O2 Ho2 90.1(5) . . ?
Ho2 O2 Ho2 108.0(2) 7 . ?
C16 O3 Ho1 136.3(7) . 7 ?
C16 O3 Ho2 92.6(5) . 8_455 ?
Ho1 O3 Ho2 110.6(2) 7 8_455 ?
C16 O4 Ho2 92.0(6) . 8_455 ?
C17 O5 Ho2 162.8(6) . 1_556 ?
C17 O5 Ho1 90.5(6) . 1_556 ?
Ho2 O5 Ho1 105.0(2) 1_556 1_556 ?
C17 O6 Ho1 97.0(5) . 1_556 ?
C30 O7 Ho2 141.6(6) . . ?
C30 O8 Ho1 129.4(6) . . ?
O11 O9 C32 137(5) 3_455 3_455 ?
O11 O9 C31 147(4) 3_455 . ?
C32 O9 C31 9.8(2) 3_455 . ?
O11 O9 Ho2 53(3) 3_455 3_455 ?
C32 O9 Ho2 141.0(13) 3_455 3_455 ?
C31 O9 Ho2 143.3(11) . 3_455 ?
O12 O10 C31 30(6) 3_455 . ?
O12 O10 C32 28(7) 3_455 3_455 ?
C31 O10 C32 10.16(18) . 3_455 ?
O12 O10 Ho2 111(7) 3_455 5_565 ?
C31 O10 Ho2 137.0(11) . 5_565 ?
C32 O10 Ho2 128.6(10) 3_455 5_565 ?
C8 N1 C7 105.7(11) . . ?
C8 N1 H1A 127.2 . . ?
C7 N1 H1A 127.2 . . ?
C7 N2 N3 107.4(11) . . ?
C8 N3 N2 105.8(10) . . ?
C22 N4 H4B 127.3 . . ?
C23 N5 N5 0.0 6_565 6_565 ?
C23 N5 C24 143.9(6) 6_565 . ?
N5 N5 C24 143.9(6) 6_565 . ?
C2 C1 C6 120.1(8) . . ?
C2 C1 C15 120.6(7) . . ?
C6 C1 C15 119.3(8) . . ?
C1 C2 C3 120.3(8) . . ?
C1 C2 H2A 119.8 . . ?
C3 C2 H2A 119.8 . . ?
C2 C3 C4 118.7(9) . . ?
C2 C3 C16 121.0(8) . . ?
C4 C3 C16 120.3(9) . . ?
C5 C4 C3 121.4(9) . . ?
C5 C4 H4A 119.3 . . ?
C3 C4 H4A 119.3 . . ?
C6 C5 C4 118.3(9) . . ?
C6 C5 C7 119.8(9) . . ?
C4 C5 C7 121.7(9) . . ?
C5 C6 C1 121.1(9) . . ?
C5 C6 H6A 119.4 . . ?
C1 C6 H6A 119.4 . . ?
N1 C7 N2 108.7(10) . . ?
N1 C7 C5 127.0(10) . . ?
N2 C7 C5 123.7(11) . . ?
N3 C8 N1 111.7(11) . . ?
N3 C8 C9 121.9(11) . . ?
N1 C8 C9 125.8(12) . . ?
C10 C9 C14 120.4(10) . . ?
C10 C9 C8 119.3(11) . . ?
C14 C9 C8 120.0(10) . . ?
C9 C10 C11 121.3(11) . . ?
C9 C10 H10A 119.4 . . ?
C11 C10 H10A 119.4 . . ?
C10 C11 C12 118.4(9) . . ?
C10 C11 H11A 120.8 . . ?
C12 C11 H11A 120.8 . . ?
C13 C12 C11 118.8(10) . . ?
C13 C12 C17 121.8(10) . . ?
C11 C12 C17 119.1(8) . . ?
C14 C13 C12 121.5(11) . . ?
C14 C13 H13A 119.2 . . ?
C12 C13 H13A 119.2 . . ?
C13 C14 C9 119.4(10) . . ?
C13 C14 H14A 120.3 . . ?
C9 C14 H14A 120.3 . . ?
O2 C15 O1 119.1(8) . . ?
O2 C15 C1 121.1(8) . . ?
O1 C15 C1 119.8(8) . . ?
O2 C15 Ho2 63.9(5) . . ?
O1 C15 Ho2 55.7(4) . . ?
C1 C15 Ho2 172.9(6) . . ?
O4 C16 O3 120.4(8) . . ?
O4 C16 C3 121.0(8) . . ?
O3 C16 C3 118.6(8) . . ?
O4 C16 Ho2 62.5(5) . 8_455 ?
O3 C16 Ho2 60.4(5) . 8_455 ?
C3 C16 Ho2 165.0(8) . 8_455 ?
O5 C17 O6 119.9(9) . . ?
O5 C17 C12 121.2(9) . . ?
O6 C17 C12 118.9(8) . . ?
O5 C17 Ho1 63.3(5) . 1_556 ?
O6 C17 Ho1 56.8(5) . 1_556 ?
C12 C17 Ho1 171.6(7) . 1_556 ?
C19 C18 C19 120.9(12) . 6_565 ?
C19 C18 H18A 119.6 . . ?
C19 C18 H18A 119.6 6_565 . ?
C20 C19 C18 119.4(9) . . ?
C20 C19 C30 119.5(8) . . ?
C18 C19 C30 120.9(8) . . ?
C19 C20 C21 120.4(9) . . ?
C19 C20 H20A 119.8 . . ?
C21 C20 H20A 119.8 . . ?
C20 C21 C20 119.3(12) 6_565 . ?
C20 C21 C22 120.3(6) 6_565 . ?
C20 C21 C22 120.3(6) . . ?
N4 C22 N4 111(2) 6_565 . ?
N4 C22 C21 124.5(11) 6_565 . ?
N4 C22 C21 124.5(11) . . ?
C29 C24 C25 120.0 . . ?
C29 C24 N5 110.3(6) . . ?
C25 C24 N5 129.6(6) . . ?
C26 C25 C24 120.3 . . ?
C26 C25 H25A 119.9 . . ?
C24 C25 H25A 119.9 . . ?
C27 C26 C25 119.7 . . ?
C27 C26 H26A 120.1 . . ?
C25 C26 H26A 120.1 . . ?
C26 C27 C28 120.0 . . ?
C26 C27 C31 126.0 . . ?
C28 C27 C31 113.9 . . ?
C26 C27 C32 114.9 . 3_455 ?
C28 C27 C32 124.7 . 3_455 ?
C31 C27 C32 11.4 . 3_455 ?
C29 C28 C27 120.3 . . ?
C29 C28 H28A 119.9 . . ?
C27 C28 H28A 119.9 . . ?
C24 C29 C28 119.7 . . ?
C24 C29 H29A 120.2 . . ?
C28 C29 H29A 120.2 . . ?
O7 C30 O8 126.8(8) . . ?
O7 C30 C19 118.1(8) . . ?
O8 C30 C19 115.1(7) . . ?
C32 C31 O12 121.0 3_455 3_455 ?
C32 C31 O10 122.6(11) 3_455 . ?
O12 C31 O10 4.2(9) 3_455 . ?
C32 C31 O9 37.5(9) 3_455 . ?
O12 C31 O9 118.6(8) 3_455 . ?
O10 C31 O9 122.4(13) . . ?
C32 C31 C27 97.0 3_455 . ?
O12 C31 C27 131.5 3_455 . ?
O10 C31 C27 127.6(9) . . ?
O9 C31 C27 109.9(8) . . ?
C32 C31 O11 32.1 3_455 3_455 ?
O12 C31 O11 121.8 3_455 3_455 ?
O10 C31 O11 125.4(9) . 3_455 ?
O9 C31 O11 5.8(9) . 3_455 ?
C27 C31 O11 106.5 . 3_455 ?
O9 O11 C32 34(6) 3_545 . ?
O9 O11 C31 28(6) 3_545 3_545 ?
C32 O11 C31 7.1 . 3_545 ?
O9 O11 Ho2 121(6) 3_545 . ?
C32 O11 Ho2 136.7(2) . . ?
C31 O11 Ho2 137.0(2) 3_545 . ?
C31 C32 O9 132.7(17) 3_545 3_545 ?
C31 C32 O12 47.5 3_545 . ?
O9 C32 O12 122.1(14) 3_545 . ?
C31 C32 O11 140.8 3_545 . ?
O9 C32 O11 8.5(16) 3_545 . ?
O12 C32 O11 128.1 . . ?
C31 C32 O10 47.3(15) 3_545 3_545 ?
O9 C32 O10 125(2) 3_545 3_545 ?
O12 C32 O10 3.4(15) . 3_545 ?
O11 C32 O10 130.9(11) . 3_545 ?
C31 C32 C27 71.6 3_545 3_545 ?
O9 C32 C27 119.7(15) 3_545 3_545 ?
O12 C32 C27 112.5 . 3_545 ?
O11 C32 C27 116.8 . 3_545 ?
O10 C32 C27 110.4(12) 3_545 3_545 ?
C31 C32 H32A 83.5 3_545 . ?
O9 C32 H32A 121.5 3_545 . ?
O12 C32 H32A 116.0 . . ?
O11 C32 H32A 116.0 . . ?
O10 C32 H32A 113.1 3_545 . ?
C27 C32 H32A 17.9 3_545 . ?
O10 O12 C31 146(10) 3_545 3_545 ?
O10 O12 C32 149(10) 3_545 . ?
C31 O12 C32 11.5 3_545 . ?
O10 O12 Ho2 65(10) 3_545 7 ?
C31 O12 Ho2 143.9(3) 3_545 7 ?
C32 O12 Ho2 133.5(3) . 7 ?

loop_
_geom_bond_atom_site_label_1
_geom_bond_atom_site_label_2
_geom_bond_distance
_geom_bond_site_symmetry_2
_geom_bond_publ_flag
Ho1 O8 2.247(7) . ?
Ho1 O8 2.248(7) 2_655 ?
Ho1 O3 2.333(6) 7 ?
Ho1 O3 2.333(6) 8 ?
Ho1 O6 2.396(7) 2_656 ?
Ho1 O6 2.396(7) 1_554 ?
Ho1 O5 2.541(6) 1_554 ?
Ho1 O5 2.541(6) 2_656 ?
Ho1 C17 2.843(10) 1_554 ?
Ho1 C17 2.843(10) 2_656 ?
Ho1 Ho2 3.9660(5) . ?
Ho1 Ho2 3.9660(5) 2_655 ?
Ho2 O10 2.272(18) 5_565 ?
Ho2 O7 2.322(6) . ?
Ho2 O12 2.334(8) 7 ?
Ho2 O11 2.349(11) . ?
Ho2 O2 2.350(6) 7 ?
Ho2 O1 2.402(6) . ?
Ho2 O5 2.457(6) 1_554 ?
Ho2 O3 2.491(6) 8 ?
Ho2 O9 2.502(16) 3_545 ?
Ho2 O4 2.540(7) 8 ?
Ho2 O2 2.583(6) . ?
Ho2 C16 2.861(10) 8 ?
O1 C15 1.270(11) . ?
O2 C15 1.264(11) . ?
O2 Ho2 2.350(6) 7 ?
O3 C16 1.299(11) . ?
O3 Ho1 2.333(6) 7 ?
O3 Ho2 2.491(6) 8_455 ?
O4 C16 1.232(11) . ?
O4 Ho2 2.540(7) 8_455 ?
O5 C17 1.252(10) . ?
O5 Ho2 2.457(6) 1_556 ?
O5 Ho1 2.541(6) 1_556 ?
O6 C17 1.266(12) . ?
O6 Ho1 2.396(7) 1_556 ?
O7 C30 1.225(10) . ?
O8 C30 1.275(10) . ?
O9 O11 0.277(15) 3_455 ?
O9 C32 1.048(13) 3_455 ?
O9 C31 1.265(13) . ?
O9 Ho2 2.502(16) 3_455 ?
O10 O12 0.161(15) 3_455 ?
O10 C31 1.224(13) . ?
O10 C32 1.404(13) 3_455 ?
O10 Ho2 2.272(18) 5_565 ?
N1 C8 1.326(15) . ?
N1 C7 1.326(16) . ?
N1 H1A 0.8600 . ?
N2 C7 1.352(15) . ?
N2 N3 1.351(14) . ?
N3 C8 1.314(18) . ?
N4 C22 1.334(18) . ?
N4 H4B 0.8600 . ?
N5 C23 1.288(18) 6_565 ?
N5 N5 1.288(18) 6_565 ?
N5 C24 1.711(14) . ?
C1 C2 1.385(11) . ?
C1 C6 1.393(12) . ?
C1 C15 1.495(12) . ?
C2 C3 1.390(12) . ?
C2 H2A 0.9300 . ?
C3 C4 1.405(13) . ?
C3 C16 1.470(13) . ?
C4 C5 1.399(14) . ?
C4 H4A 0.9300 . ?
C5 C6 1.380(13) . ?
C5 C7 1.438(14) . ?
C6 H6A 0.9300 . ?
C8 C9 1.476(15) . ?
C9 C10 1.353(15) . ?
C9 C14 1.392(16) . ?
C10 C11 1.413(14) . ?
C10 H10A 0.9300 . ?
C11 C12 1.413(15) . ?
C11 H11A 0.9300 . ?
C12 C13 1.385(14) . ?
C12 C17 1.474(13) . ?
C13 C14 1.381(15) . ?
C13 H13A 0.9300 . ?
C14 H14A 0.9300 . ?
C16 Ho2 2.861(10) 8_455 ?
C17 Ho1 2.843(10) 1_556 ?
C18 C19 1.394(11) . ?
C18 C19 1.394(11) 6_565 ?
C18 H18A 0.9300 . ?
C19 C20 1.367(13) . ?
C19 C30 1.525(11) . ?
C20 C21 1.400(12) . ?
C20 H20A 0.9300 . ?
C21 C20 1.400(12) 6_565 ?
C21 C22 1.46(3) . ?
C22 N4 1.334(18) 6_565 ?
C24 C29 1.3941(16) . ?
C24 C25 1.4022(16) . ?
C25 C26 1.3972(16) . ?
C25 H25A 0.9300 . ?
C26 C27 1.3941(16) . ?
C26 H26A 0.9300 . ?
C27 C28 1.4025(16) . ?
C27 C31 1.4062(16) . ?
C27 C32 1.4710(16) 3_455 ?
C28 C29 1.3979(15) . ?
C28 H28A 0.9300 . ?
C29 H29A 0.9300 . ?
C31 C32 0.2938 3_455 ?
C31 O12 1.0868(12) 3_455 ?
C31 O11 1.5039(17) 3_455 ?
O11 O9 0.28(2) 3_545 ?
O11 C32 1.2644(14) . ?
O11 C31 1.5038(17) 3_545 ?
C32 C31 0.2938 3_545 ?
C32 O9 1.05(2) 3_545 ?
C32 O12 1.2637(14) . ?
C32 O10 1.40(2) 3_545 ?
C32 C27 1.4709(16) 3_545 ?
C32 H32A 0.9606 . ?
O12 O10 0.16(3) 3_545 ?
O12 C31 1.0868(12) 3_545 ?
O12 Ho2 2.334(14) 7 ?
